data_7160284
loop_
_publ_author_name
'Doig, Adrian I.'
'Sands, Kai N.'
'Boongaling, Bienca'
'Zhou, Wen'
'Back, Thomas G.'

_publ_section_title
;
 Synthesis, antioxidant and structural properties of modified ebselen
 derivatives and conjugates.
;
_journal_issue 45
_journal_name_full 'Organic &amp; biomolecular chemistry'
_journal_page_first 8881
_journal_page_last 8897
_journal_paper_doi 10.1039/d4ob01400f
_journal_volume 22
_journal_year 2024
_chemical_formula_moiety 'C14 H11 N O S Se'
_chemical_formula_sum 'C14 H11 N O S Se'
_chemical_formula_weight 320.26
_space_group_crystal_system monoclinic
_space_group_IT_number 14
_space_group_name_Hall '-P 2ybc'
_space_group_name_H-M_alt 'P 1 21/c 1'
_atom_sites_solution_hydrogens geom
_atom_sites_solution_primary iterative
_audit_creation_date 2024-02-28
_audit_creation_method
;
Olex2 1.5
(compiled 2023.08.24 svn.re1ec1418 for OlexSys, GUI svn.r6817)
;
_audit_update_record
;
2024-05-29 deposited with the CCDC.	2024-10-07 downloaded from the CCDC.
;
_cell_angle_alpha 90
_cell_angle_beta 101.1960(10)
_cell_angle_gamma 90
_cell_formula_units_Z 4
_cell_length_a 7.6587(6)
_cell_length_b 12.8138(10)
_cell_length_c 13.2244(10)
_cell_measurement_reflns_used 3580
_cell_measurement_temperature 173.15
_cell_measurement_theta_max 28.37
_cell_measurement_theta_min 2.23
_cell_volume 1273.10(17)
_computing_molecular_graphics 'Olex2 1.5 (Dolomanov et al., 2009)'
_computing_publication_material 'Olex2 1.5 (Dolomanov et al., 2009)'
_computing_structure_refinement 'SHELXL 2018/3 (Sheldrick, 2015)'
_computing_structure_solution 'olex2.solve 1.5 (Bourhis et al., 2015)'
_diffrn_ambient_temperature 173.15
_diffrn_measured_fraction_theta_full 1.000
_diffrn_measured_fraction_theta_max 0.994
_diffrn_measurement_device_type 'Bruker APEX-II CCD'
_diffrn_measurement_method '\f and \w scans'
_diffrn_radiation_type MoK\a
_diffrn_radiation_wavelength 0.71073
_diffrn_reflns_av_R_equivalents 0.0456
_diffrn_reflns_av_unetI/netI 0.0519
_diffrn_reflns_Laue_measured_fraction_full 1.000
_diffrn_reflns_Laue_measured_fraction_max 0.994
_diffrn_reflns_limit_h_max 10
_diffrn_reflns_limit_h_min -9
_diffrn_reflns_limit_k_max 17
_diffrn_reflns_limit_k_min -15
_diffrn_reflns_limit_l_max 17
_diffrn_reflns_limit_l_min -17
_diffrn_reflns_number 10086
_diffrn_reflns_point_group_measured_fraction_full 1.000
_diffrn_reflns_point_group_measured_fraction_max 0.994
_diffrn_reflns_theta_full 25.242
_diffrn_reflns_theta_max 28.459
_diffrn_reflns_theta_min 2.234
_diffrn_standards_number 0
_exptl_absorpt_coefficient_mu 3.099
_exptl_absorpt_correction_T_max 0.7457
_exptl_absorpt_correction_T_min 0.6255
_exptl_absorpt_correction_type multi-scan
_exptl_absorpt_process_details
;
SADABS-2016/2 (Bruker,2016/2) was used for absorption correction.
wR2(int) was 0.0666 before and 0.0475 after correction.
The Ratio of minimum to maximum transmission is 0.8388.
The \l/2 correction factor is Not present.
;
_exptl_crystal_colour Yellow
_exptl_crystal_density_diffrn 1.671
_exptl_crystal_description Block
_exptl_crystal_F_000 640
_exptl_crystal_size_max 0.313
_exptl_crystal_size_mid 0.158
_exptl_crystal_size_min 0.084
_refine_diff_density_max 0.880
_refine_diff_density_min -0.413
_refine_diff_density_rms 0.087
_refine_ls_extinction_method none
_refine_ls_goodness_of_fit_ref 1.030
_refine_ls_hydrogen_treatment constr
_refine_ls_matrix_type full
_refine_ls_number_parameters 163
_refine_ls_number_reflns 3196
_refine_ls_number_restraints 0
_refine_ls_restrained_S_all 1.030
_refine_ls_R_factor_all 0.0559
_refine_ls_R_factor_gt 0.0368
_refine_ls_shift/su_max 0.001
_refine_ls_shift/su_mean 0.000
_refine_ls_structure_factor_coef Fsqd
_refine_ls_weighting_details 'w=1/[\s^2^(Fo^2^)+(0.0341P)^2^] where P=(Fo^2^+2Fc^2^)/3'
_refine_ls_weighting_scheme calc
_refine_ls_wR_factor_gt 0.0756
_refine_ls_wR_factor_ref 0.0819
_reflns_Friedel_coverage 0.000
_reflns_number_gt 2408
_reflns_number_total 3196
_reflns_threshold_expression 'I > 2\s(I)'
_cod_data_source_file d4ob01400f2.cif
_cod_data_source_block mo_20240227adv23_0m_a
_cod_database_code 7160284
_shelx_shelxl_version_number 2018/3
_shelx_space_group_comment
;
The symmetry employed for this shelxl refinement is uniquely defined
by the following loop, which should always be used as a source of
symmetry information in preference to the above space-group names.
They are only intended as comments.
;
_shelx_estimated_absorpt_t_max 0.781
_shelx_estimated_absorpt_t_min 0.444
_olex2_refinement_description
;
1. Fixed Uiso
 At 1.2 times of:
  All C(H) groups, All C(H,H) groups, All N(H) groups
2.a Secondary CH2 refined with riding coordinates:
 C14(H14A,H14B)
2.b Aromatic/amide H refined with riding coordinates:
 N1(H1), C2(H2), C3(H3), C4(H4), C5(H5), C6(H6), C9(H9), C10(H10), C11(H11)
;
_olex2_submission_special_instructions 'No special instructions were received'

loop_
_space_group_symop_operation_xyz
'x, y, z'
'-x, y+1/2, -z+1/2'
'-x, -y, -z'
'x, -y-1/2, z-1/2'

loop_
_atom_site_label
_atom_site_type_symbol
_atom_site_fract_x
_atom_site_fract_y
_atom_site_fract_z
_atom_site_U_iso_or_equiv
_atom_site_adp_type
_atom_site_occupancy
_atom_site_site_symmetry_order
_atom_site_calc_flag
_atom_site_refinement_flags_posn
_atom_site_refinement_flags_adp
_atom_site_refinement_flags_occupancy
_atom_site_disorder_assembly
_atom_site_disorder_group
Se1 Se 0.39282(4) 0.74144(2) 0.50343(2) 0.02638(10) Uani 1 1 d . . . . .
S1 S 0.57595(11) 0.78882(6) 0.39838(5) 0.03151(18) Uani 1 1 d . . . . .
O1 O 0.2149(3) 0.62099(13) 0.60755(14) 0.0289(4) Uani 1 1 d . . . . .
N1 N 0.1928(3) 0.44438(16) 0.61300(16) 0.0255(5) Uani 1 1 d . . . . .
H1 H 0.197354 0.388712 0.577281 0.031 Uiso 1 1 calc R U . . .
C1 C 0.1536(4) 0.4296(2) 0.7126(2) 0.0262(6) Uani 1 1 d . . . . .
C2 C 0.0670(4) 0.3378(2) 0.7293(2) 0.0319(7) Uani 1 1 d . . . . .
H2 H 0.033486 0.290405 0.675740 0.038 Uiso 1 1 calc R U . . .
C3 C 0.0306(4) 0.3170(3) 0.8259(3) 0.0393(8) Uani 1 1 d . . . . .
H3 H -0.027212 0.255549 0.837259 0.047 Uiso 1 1 calc R U . . .
C4 C 0.0795(4) 0.3869(3) 0.9049(2) 0.0444(8) Uani 1 1 d . . . . .
H4 H 0.053280 0.373250 0.969394 0.053 Uiso 1 1 calc R U . . .
C5 C 0.1672(4) 0.4771(3) 0.8887(2) 0.0447(8) Uani 1 1 d . . . . .
H5 H 0.201436 0.523665 0.942912 0.054 Uiso 1 1 calc R U . . .
C6 C 0.2053(4) 0.4998(2) 0.7930(2) 0.0358(7) Uani 1 1 d . . . . .
H6 H 0.264665 0.560975 0.782659 0.043 Uiso 1 1 calc R U . . .
C7 C 0.2238(3) 0.5350(2) 0.56727(19) 0.0226(6) Uani 1 1 d . . . . .
C8 C 0.2676(3) 0.52775(19) 0.46300(18) 0.0210(5) Uani 1 1 d . . . . .
C9 C 0.2349(4) 0.4406(2) 0.3995(2) 0.0273(6) Uani 1 1 d . . . . .
H9 H 0.185447 0.381243 0.423039 0.033 Uiso 1 1 calc R U . . .
C10 C 0.2745(4) 0.4407(2) 0.3023(2) 0.0309(7) Uani 1 1 d . . . . .
H10 H 0.251411 0.381829 0.260754 0.037 Uiso 1 1 calc R U . . .
C11 C 0.3486(4) 0.5284(2) 0.2666(2) 0.0299(6) Uani 1 1 d . . . . .
H11 H 0.374550 0.528045 0.200793 0.036 Uiso 1 1 calc R U . . .
C12 C 0.3846(3) 0.6166(2) 0.32713(19) 0.0231(6) Uani 1 1 d . . . . .
C13 C 0.3441(3) 0.61562(19) 0.42581(19) 0.0208(5) Uani 1 1 d . . . . .
C14 C 0.4528(4) 0.7165(2) 0.2891(2) 0.0284(6) Uani 1 1 d . . . . .
H14A H 0.353779 0.758107 0.253727 0.034 Uiso 1 1 calc R U . . .
H14B H 0.529772 0.700888 0.240903 0.034 Uiso 1 1 calc R U . . .

loop_
_atom_site_aniso_label
_atom_site_aniso_U_11
_atom_site_aniso_U_22
_atom_site_aniso_U_33
_atom_site_aniso_U_23
_atom_site_aniso_U_13
_atom_site_aniso_U_12
Se1 0.03739(18) 0.02079(16) 0.02266(14) -0.00074(11) 0.01006(12) 0.00025(12)
S1 0.0409(4) 0.0288(4) 0.0267(3) 0.0022(3) 0.0113(3) -0.0061(3)
O1 0.0408(12) 0.0211(10) 0.0286(10) -0.0006(8) 0.0165(9) 0.0022(9)
N1 0.0298(13) 0.0195(11) 0.0291(12) 0.0004(9) 0.0101(10) -0.0012(9)
C1 0.0235(14) 0.0260(15) 0.0304(14) 0.0077(11) 0.0085(12) 0.0031(11)
C2 0.0241(16) 0.0272(16) 0.0446(17) 0.0070(13) 0.0067(13) 0.0004(12)
C3 0.0247(16) 0.0404(18) 0.054(2) 0.0257(16) 0.0109(15) 0.0045(14)
C4 0.0393(19) 0.060(2) 0.0361(18) 0.0221(17) 0.0137(15) 0.0080(17)
C5 0.052(2) 0.051(2) 0.0314(16) 0.0042(15) 0.0097(16) 0.0001(17)
C6 0.0384(19) 0.0385(17) 0.0312(15) 0.0052(13) 0.0086(14) -0.0071(14)
C7 0.0183(13) 0.0231(14) 0.0266(13) 0.0009(11) 0.0049(11) 0.0000(10)
C8 0.0186(13) 0.0224(14) 0.0220(13) -0.0002(10) 0.0035(11) 0.0052(10)
C9 0.0260(15) 0.0215(14) 0.0349(15) -0.0031(11) 0.0073(12) 0.0004(11)
C10 0.0301(16) 0.0316(16) 0.0317(15) -0.0139(12) 0.0077(13) 0.0025(12)
C11 0.0308(16) 0.0385(17) 0.0209(13) -0.0028(12) 0.0064(12) 0.0047(13)
C12 0.0207(14) 0.0278(15) 0.0199(12) 0.0014(11) 0.0019(11) 0.0046(11)
C13 0.0192(13) 0.0209(13) 0.0220(12) -0.0013(10) 0.0032(11) 0.0053(10)
C14 0.0331(16) 0.0314(16) 0.0213(13) 0.0039(11) 0.0070(12) 0.0036(12)

loop_
_atom_type_symbol
_atom_type_description
_atom_type_scat_dispersion_real
_atom_type_scat_dispersion_imag
_atom_type_scat_source
C C 0.0033 0.0016 'International Tables Vol C Tables 4.2.6.8 and 6.1.1.4'
H H 0.0000 0.0000 'International Tables Vol C Tables 4.2.6.8 and 6.1.1.4'
N N 0.0061 0.0033 'International Tables Vol C Tables 4.2.6.8 and 6.1.1.4'
O O 0.0106 0.0060 'International Tables Vol C Tables 4.2.6.8 and 6.1.1.4'
S S 0.1246 0.1234 'International Tables Vol C Tables 4.2.6.8 and 6.1.1.4'
Se Se -0.0929 2.2259 'International Tables Vol C Tables 4.2.6.8 and 6.1.1.4'

loop_
_geom_angle_atom_site_label_1
_geom_angle_atom_site_label_2
_geom_angle_atom_site_label_3
_geom_angle
_geom_angle_site_symmetry_1
_geom_angle_site_symmetry_3
_geom_angle_publ_flag
C13 Se1 S1 88.62(8) . . ?
C14 S1 Se1 93.65(9) . . ?
C1 N1 H1 115.9 . . ?
C7 N1 H1 115.9 . . ?
C7 N1 C1 128.1(2) . . ?
C2 C1 N1 117.0(3) . . ?
C2 C1 C6 120.0(3) . . ?
C6 C1 N1 122.9(2) . . ?
C1 C2 H2 120.1 . . ?
C3 C2 C1 119.8(3) . . ?
C3 C2 H2 120.1 . . ?
C2 C3 H3 119.9 . . ?
C4 C3 C2 120.2(3) . . ?
C4 C3 H3 119.9 . . ?
C3 C4 H4 120.0 . . ?
C3 C4 C5 120.0(3) . . ?
C5 C4 H4 120.0 . . ?
C4 C5 H5 119.5 . . ?
C4 C5 C6 121.0(3) . . ?
C6 C5 H5 119.5 . . ?
C1 C6 H6 120.5 . . ?
C5 C6 C1 119.0(3) . . ?
C5 C6 H6 120.5 . . ?
O1 C7 N1 123.1(2) . . ?
O1 C7 C8 119.9(2) . . ?
N1 C7 C8 116.9(2) . . ?
C9 C8 C7 124.4(2) . . ?
C9 C8 C13 118.1(2) . . ?
C13 C8 C7 117.5(2) . . ?
C8 C9 H9 119.4 . . ?
C10 C9 C8 121.1(3) . . ?
C10 C9 H9 119.4 . . ?
C9 C10 H10 120.0 . . ?
C9 C10 C11 119.9(3) . . ?
C11 C10 H10 120.0 . . ?
C10 C11 H11 119.5 . . ?
C12 C11 C10 121.1(2) . . ?
C12 C11 H11 119.5 . . ?
C11 C12 C13 118.5(2) . . ?
C11 C12 C14 123.1(2) . . ?
C13 C12 C14 118.3(2) . . ?
C8 C13 Se1 122.76(19) . . ?
C12 C13 Se1 116.00(19) . . ?
C12 C13 C8 121.2(2) . . ?
S1 C14 H14A 109.8 . . ?
S1 C14 H14B 109.8 . . ?
C12 C14 S1 109.18(18) . . ?
C12 C14 H14A 109.8 . . ?
C12 C14 H14B 109.8 . . ?
H14A C14 H14B 108.3 . . ?

loop_
_geom_bond_atom_site_label_1
_geom_bond_atom_site_label_2
_geom_bond_distance
_geom_bond_site_symmetry_2
_geom_bond_publ_flag
Se1 S1 2.2411(8) . ?
Se1 C13 1.909(2) . ?
S1 C14 1.818(3) . ?
O1 C7 1.231(3) . ?
N1 H1 0.8600 . ?
N1 C1 1.419(3) . ?
N1 C7 1.351(3) . ?
C1 C2 1.389(4) . ?
C1 C6 1.390(4) . ?
C2 H2 0.9300 . ?
C2 C3 1.386(4) . ?
C3 H3 0.9300 . ?
C3 C4 1.371(5) . ?
C4 H4 0.9300 . ?
C4 C5 1.375(4) . ?
C5 H5 0.9300 . ?
C5 C6 1.384(4) . ?
C6 H6 0.9300 . ?
C7 C8 1.484(3) . ?
C8 C9 1.391(3) . ?
C8 C13 1.402(3) . ?
C9 H9 0.9300 . ?
C9 C10 1.376(4) . ?
C10 H10 0.9300 . ?
C10 C11 1.383(4) . ?
C11 H11 0.9300 . ?
C11 C12 1.381(4) . ?
C12 C13 1.398(3) . ?
C12 C14 1.504(4) . ?
C14 H14A 0.9700 . ?
C14 H14B 0.9700 . ?

loop_
_geom_torsion_atom_site_label_1
_geom_torsion_atom_site_label_2
_geom_torsion_atom_site_label_3
_geom_torsion_atom_site_label_4
_geom_torsion
_geom_torsion_site_symmetry_1
_geom_torsion_site_symmetry_2
_geom_torsion_site_symmetry_3
_geom_torsion_site_symmetry_4
_geom_torsion_publ_flag
Se1 S1 C14 C12 -36.48(19) . . . . ?
O1 C7 C8 C9 -161.8(3) . . . . ?
O1 C7 C8 C13 17.0(4) . . . . ?
N1 C1 C2 C3 177.7(2) . . . . ?
N1 C1 C6 C5 -177.6(3) . . . . ?
N1 C7 C8 C9 17.3(4) . . . . ?
N1 C7 C8 C13 -163.9(2) . . . . ?
C1 N1 C7 O1 -2.9(4) . . . . ?
C1 N1 C7 C8 178.1(2) . . . . ?
C1 C2 C3 C4 0.1(4) . . . . ?
C2 C1 C6 C5 -0.8(4) . . . . ?
C2 C3 C4 C5 -1.0(5) . . . . ?
C3 C4 C5 C6 0.9(5) . . . . ?
C4 C5 C6 C1 0.0(5) . . . . ?
C6 C1 C2 C3 0.7(4) . . . . ?
C7 N1 C1 C2 157.9(3) . . . . ?
C7 N1 C1 C6 -25.2(4) . . . . ?
C7 C8 C9 C10 178.1(2) . . . . ?
C7 C8 C13 Se1 0.1(3) . . . . ?
C7 C8 C13 C12 -178.0(2) . . . . ?
C8 C9 C10 C11 0.2(4) . . . . ?
C9 C8 C13 Se1 178.93(18) . . . . ?
C9 C8 C13 C12 0.8(4) . . . . ?
C9 C10 C11 C12 0.2(4) . . . . ?
C10 C11 C12 C13 -0.1(4) . . . . ?
C10 C11 C12 C14 -175.5(3) . . . . ?
C11 C12 C13 Se1 -178.65(19) . . . . ?
C11 C12 C13 C8 -0.4(4) . . . . ?
C11 C12 C14 S1 -154.2(2) . . . . ?
C13 C8 C9 C10 -0.7(4) . . . . ?
C13 C12 C14 S1 30.4(3) . . . . ?
C14 C12 C13 Se1 -3.0(3) . . . . ?
C14 C12 C13 C8 175.2(2) . . . . ?
